data_4336658
loop_
_publ_author_name
'Kiyomi Ehama'
'Yusuke Ohmichi'
'Soichiro Sakamoto'
'Takeshi Fujinami'
'Naohide Matsumoto'
'Naotaka Mochida'
'Takayuki Ishida'
'Yukinari Sunatsuki'
'Masanobu Tsuchimoto'
'Nazzareno Re'

_publ_contact_author_email naohide@aster.sci.kumamoto-u.ac.jp
_publ_contact_author_fax +81-96-342-3390
_publ_contact_author_name 'Naohide Matsumoto'
_publ_contact_author_phone +81-96-342-3390
_publ_section_title
;
 Synthesis, Structure, Luminescent, and Magnetic Properties of
 Carbonato-Bridged ZnII2LnIII2 Complexes [(\m4-CO3)2{ZnIILnLnIII(NO3)}2]
 (LnIII= GdIII, TbIII, DyIII;
 L1=N,N'-Bis(3-methoxy-2-oxybenzylidene)-1,3-propanediaminato,
 L2=N,N'-Bis(3-ethoxy-2-oxybenzylidene)-1,3-propanediaminato)
;
_journal_name_full 'Inorganic Chemistry'
_journal_page_first 12828
_journal_page_last 12841
_journal_paper_doi 10.1021/ic4022273
_journal_volume 52
_journal_year 2013
_chemical_formula_moiety 'C23 H26 N3 O11 Tb Zn'
_chemical_formula_sum 'C23 H26 N3 O11 Tb Zn'
_chemical_formula_weight 744.78
_space_group_IT_number 14
_symmetry_cell_setting monoclinic
_symmetry_Int_Tables_number 14
_symmetry_space_group_name_Hall '-P 2ybc'
_symmetry_space_group_name_H-M 'P 1 21/c 1'
_atom_sites_solution_hydrogens geom
_atom_sites_solution_primary direct
_atom_sites_solution_secondary difmap
_cell_angle_alpha 90.0000
_cell_angle_beta 90.250(3)
_cell_angle_gamma 90.0000
_cell_formula_units_Z 4
_cell_length_a 11.6741(10)
_cell_length_b 10.5066(8)
_cell_length_c 20.9761(15)
_cell_measurement_reflns_used 15954
_cell_measurement_temperature 150
_cell_measurement_theta_max 27.48
_cell_measurement_theta_min 3.25
_cell_volume 2572.8(3)
_computing_cell_refinement 'RAPID AUTO'
_computing_data_collection 'RAPID AUTO (Rigaku, ????)'
_computing_data_reduction 'RAPID AUTO'
_computing_molecular_graphics 'CrystalStructure 4.0'
_computing_publication_material 'CrystalStructure 4.0 (Rigaku, 2010)'
_computing_structure_refinement 'CRYSTALS (Carruthers, et al., 1999)'
_computing_structure_solution 'SIR92 (Altomare, et al., 1994)'
_diffrn_ambient_temperature 150
_diffrn_detector_area_resol_mean 10.000
_diffrn_measured_fraction_theta_full 0.996
_diffrn_measured_fraction_theta_max 0.996
_diffrn_measurement_device_type 'Rigaku R-AXIS RAPID'
_diffrn_measurement_method \w
_diffrn_radiation_type 'Mo K\a'
_diffrn_radiation_wavelength 0.71075
_diffrn_reflns_av_R_equivalents 0.0827
_diffrn_reflns_limit_h_max 15
_diffrn_reflns_limit_h_min -15
_diffrn_reflns_limit_k_max 13
_diffrn_reflns_limit_k_min -13
_diffrn_reflns_limit_l_max 24
_diffrn_reflns_limit_l_min -27
_diffrn_reflns_number 23630
_diffrn_reflns_theta_full 27.48
_diffrn_reflns_theta_max 27.48
_diffrn_standards_number 0
_exptl_absorpt_coefficient_mu 3.719
_exptl_absorpt_correction_T_max 0.682
_exptl_absorpt_correction_T_min 0.513
_exptl_absorpt_correction_type numerical
_exptl_absorpt_process_details 'NUMABS (Rigaku, 1999)'
_exptl_crystal_colour colorless
_exptl_crystal_density_diffrn 1.923
_exptl_crystal_description block
_exptl_crystal_F_000 1472.00
_exptl_crystal_size_max 0.261
_exptl_crystal_size_mid 0.204
_exptl_crystal_size_min 0.103
_refine_diff_density_max 2.840
_refine_diff_density_min -2.670
_refine_ls_extinction_method none
_refine_ls_goodness_of_fit_ref 1.006
_refine_ls_hydrogen_treatment constr
_refine_ls_number_parameters 378
_refine_ls_number_reflns 4658
_refine_ls_R_factor_gt 0.0545
_refine_ls_shift/su_max 0.000
_refine_ls_structure_factor_coef Fsqd
_refine_ls_weighting_details 'w = 1/[0.0027Fo^2^ + 1.0000\s(Fo^2^)]/(4Fo^2^)'
_refine_ls_weighting_scheme calc
_refine_ls_wR_factor_ref 0.1461
_reflns_number_gt 4658
_reflns_number_total 5875
_reflns_threshold_expression F^2^>2.0\s(F^2^)
_cod_data_source_file ic4022273_si_002_3.cif
_cod_data_source_block ZnTb1
_cod_original_cell_volume 2572.8(4)
_cod_database_code 4336658

loop_
_symmetry_equiv_pos_site_id
_symmetry_equiv_pos_as_xyz
1 +X,+Y,+Z
2 -X,1/2+Y,1/2-Z
3 -X,-Y,-Z
4 +X,1/2-Y,1/2+Z

loop_
_atom_site_label
_atom_site_type_symbol
_atom_site_fract_x
_atom_site_fract_y
_atom_site_fract_z
_atom_site_U_iso_or_equiv
_atom_site_adp_type
_atom_site_occupancy
_atom_site_symmetry_multiplicity
_atom_site_calc_flag
_atom_site_refinement_flags
Tb1 Tb 0.87878(3) 0.63490(3) 0.507960(10) 0.02994(11) Uani 1.0 4 d .
Zn1 Zn 0.72497(7) 0.50576(7) 0.38247(3) 0.0342(3) Uani 1.0 4 d .
O1 O 0.8047(4) 0.4903(5) 0.5941(2) 0.0375(13) Uani 1.0 4 d .
O2 O 0.7147(4) 0.5240(4) 0.48067(19) 0.0312(12) Uani 1.0 4 d .
O3 O 0.8312(4) 0.6593(5) 0.4006(2) 0.0358(13) Uani 1.0 4 d .
O4 O 1.0122(4) 0.7724(5) 0.4460(2) 0.0370(13) Uani 1.0 4 d .
O5 O 0.8387(5) 0.3637(5) 0.3771(3) 0.0401(14) Uani 1.0 4 d .
O6 O 0.9464(4) 0.4488(5) 0.4559(2) 0.0349(12) Uani 1.0 4 d .
O7 O 1.0055(4) 0.2771(5) 0.4081(2) 0.0371(13) Uani 1.0 4 d .
O8 O 0.7426(5) 0.7431(5) 0.5842(3) 0.0432(15) Uani 1.0 4 d .
O9 O 0.8065(5) 0.8573(5) 0.5070(3) 0.0453(16) Uani 1.0 4 d .
O10 O 0.7016(6) 0.9442(6) 0.5814(3) 0.066(2) Uani 1.0 4 d .
O11 O 0.6499(9) 0.0260(19) 0.2940(5) 0.207(7) Uani 1.0 4 d .
N1 N 0.5687(5) 0.4145(6) 0.3839(3) 0.0380(16) Uani 1.0 4 d .
N2 N 0.7156(6) 0.5651(7) 0.2880(3) 0.0453(18) Uani 1.0 4 d .
N3 N 0.7492(6) 0.8514(6) 0.5586(3) 0.0407(18) Uani 1.0 4 d .
C1 C 0.8346(7) 0.5065(7) 0.6610(3) 0.0390(19) Uani 1.0 4 d .
C2 C 0.7083(6) 0.4190(6) 0.5798(4) 0.0346(18) Uani 1.0 4 d .
C3 C 0.6567(7) 0.3362(8) 0.6223(4) 0.046(2) Uani 1.0 4 d .
C4 C 0.5609(8) 0.2676(9) 0.6029(4) 0.062(3) Uani 1.0 4 d .
C5 C 0.5216(7) 0.2788(9) 0.5415(4) 0.057(3) Uani 1.0 4 d .
C6 C 0.5731(7) 0.3626(6) 0.4973(4) 0.0365(19) Uani 1.0 4 d .
C7 C 0.6655(6) 0.4377(6) 0.5176(3) 0.0326(17) Uani 1.0 4 d .
C8 C 0.5257(7) 0.3624(6) 0.4339(4) 0.0374(19) Uani 1.0 4 d .
C9 C 0.5037(7) 0.3916(9) 0.3240(4) 0.052(3) Uani 1.0 4 d .
C10 C 0.5813(9) 0.3883(9) 0.2668(5) 0.061(3) Uani 1.0 4 d .
C11 C 0.6266(8) 0.5147(10) 0.2455(4) 0.065(3) Uani 1.0 4 d .
C12 C 0.7949(8) 0.6295(7) 0.2618(4) 0.045(3) Uani 1.0 4 d .
C13 C 0.8921(7) 0.6922(7) 0.2909(3) 0.041(2) Uani 1.0 4 d .
C14 C 0.9732(7) 0.7476(7) 0.2502(3) 0.043(2) Uani 1.0 4 d .
C15 C 1.0670(7) 0.8107(8) 0.2737(4) 0.048(3) Uani 1.0 4 d .
C16 C 1.0817(7) 0.8242(7) 0.3396(4) 0.043(2) Uani 1.0 4 d .
C17 C 1.0029(6) 0.7699(6) 0.3798(3) 0.0360(18) Uani 1.0 4 d .
C18 C 0.9058(6) 0.7031(6) 0.3579(3) 0.0350(18) Uani 1.0 4 d .
C19 C 1.0937(8) 0.8617(8) 0.4716(4) 0.052(3) Uani 1.0 4 d .
C20 C 0.9271(6) 0.3615(6) 0.4125(3) 0.0347(18) Uani 1.0 4 d .
C21 C 0.8250(8) 0.0290(10) 0.3457(5) 0.065(3) Uani 1.0 4 d .
C22 C 0.6973(10) 0.0357(12) 0.3427(5) 0.082(4) Uani 1.0 4 d .
C23 C 0.6297(10) 0.0502(13) 0.4039(5) 0.094(5) Uani 1.0 4 d .
H1 H 0.8985 0.5636 0.6649 0.0468 Uiso 1.0 4 calc R
H2 H 0.7702 0.5408 0.6836 0.0468 Uiso 1.0 4 calc R
H3 H 0.8547 0.4253 0.6788 0.0468 Uiso 1.0 4 calc R
H4 H 0.6863 0.3263 0.6632 0.0548 Uiso 1.0 4 calc R
H5 H 0.5242 0.2131 0.6312 0.0738 Uiso 1.0 4 calc R
H6 H 0.4582 0.2313 0.5288 0.0689 Uiso 1.0 4 calc R
H7 H 0.4573 0.3185 0.4277 0.0448 Uiso 1.0 4 calc R
H8 H 0.4634 0.3112 0.3274 0.0628 Uiso 1.0 4 calc R
H9 H 0.4488 0.4600 0.3183 0.0628 Uiso 1.0 4 calc R
H10 H 0.6462 0.3347 0.2775 0.0736 Uiso 1.0 4 calc R
H11 H 0.5387 0.3503 0.2318 0.0737 Uiso 1.0 4 calc R
H12 H 0.5646 0.5761 0.2447 0.0776 Uiso 1.0 4 calc R
H13 H 0.6589 0.5069 0.2032 0.0777 Uiso 1.0 4 calc R
H14 H 0.7897 0.6371 0.2177 0.0537 Uiso 1.0 4 calc R
H15 H 0.9639 0.7387 0.2064 0.0515 Uiso 1.0 4 calc R
H16 H 1.1194 0.8470 0.2458 0.0581 Uiso 1.0 4 calc R
H17 H 1.1440 0.8685 0.3562 0.0511 Uiso 1.0 4 calc R
H18 H 1.0909 0.9396 0.4477 0.0627 Uiso 1.0 4 calc R
H19 H 1.0771 0.8790 0.5155 0.0627 Uiso 1.0 4 calc R
H20 H 1.1688 0.8251 0.4683 0.0628 Uiso 1.0 4 calc R
H21 H 0.8556 0.0945 0.3188 0.0783 Uiso 1.0 4 calc R
H22 H 0.8510 0.0420 0.3886 0.0783 Uiso 1.0 4 calc R
H23 H 0.8505 -0.0526 0.3309 0.0784 Uiso 1.0 4 calc R
H24 H 0.5829 -0.0236 0.4107 0.1126 Uiso 1.0 4 calc R
H25 H 0.6815 0.0604 0.4392 0.1126 Uiso 1.0 4 calc R
H26 H 0.5817 0.1242 0.4005 0.1125 Uiso 1.0 4 calc R

loop_
_atom_site_aniso_label
_atom_site_aniso_U_11
_atom_site_aniso_U_22
_atom_site_aniso_U_33
_atom_site_aniso_U_12
_atom_site_aniso_U_13
_atom_site_aniso_U_23
Tb1 0.0287(3) 0.0358(3) 0.0253(2) -0.00269(12) 0.00322(14) -0.00112(12)
Zn1 0.0307(5) 0.0446(5) 0.0273(4) -0.0029(4) 0.0017(3) -0.0009(4)
O1 0.036(3) 0.052(3) 0.025(3) -0.010(2) -0.0014(19) 0.004(2)
O2 0.030(3) 0.037(3) 0.026(2) -0.0049(18) 0.0024(18) -0.0001(19)
O3 0.035(3) 0.045(3) 0.028(3) -0.004(2) 0.0068(19) 0.002(2)
O4 0.034(3) 0.045(3) 0.032(3) -0.011(2) 0.0020(19) -0.001(2)
O5 0.034(3) 0.053(3) 0.034(3) 0.000(2) -0.004(2) -0.006(2)
O6 0.038(3) 0.037(3) 0.030(3) 0.003(2) 0.0000(19) -0.002(2)
O7 0.032(3) 0.046(3) 0.033(3) 0.001(2) 0.0002(19) -0.008(2)
O8 0.043(3) 0.042(3) 0.045(3) -0.005(3) 0.012(3) -0.001(3)
O9 0.048(4) 0.050(3) 0.038(3) 0.001(3) 0.013(3) -0.002(3)
O10 0.074(5) 0.048(4) 0.078(4) 0.008(3) 0.035(4) -0.016(3)
O11 0.077(7) 0.45(3) 0.091(7) 0.012(11) -0.014(6) -0.093(11)
N1 0.031(4) 0.047(4) 0.037(3) -0.003(3) 0.000(3) -0.001(3)
N2 0.039(4) 0.063(5) 0.034(3) -0.002(3) -0.001(3) 0.008(3)
N3 0.035(4) 0.041(4) 0.046(4) -0.004(3) 0.003(3) 0.002(3)
C1 0.043(5) 0.049(4) 0.024(3) -0.005(3) -0.001(3) -0.000(3)
C2 0.038(4) 0.027(4) 0.040(4) 0.000(3) 0.003(3) 0.003(3)
C3 0.051(5) 0.050(5) 0.036(4) -0.006(4) 0.000(4) 0.013(4)
C4 0.060(6) 0.069(6) 0.055(5) -0.023(5) 0.006(5) 0.020(5)
C5 0.047(5) 0.069(6) 0.057(5) -0.026(4) -0.004(4) 0.004(5)
C6 0.035(4) 0.040(4) 0.034(4) -0.006(3) 0.008(3) 0.004(3)
C7 0.030(4) 0.037(4) 0.031(4) 0.002(3) -0.001(3) 0.001(3)
C8 0.031(4) 0.046(4) 0.036(4) -0.007(3) 0.002(3) -0.007(3)
C9 0.038(5) 0.085(6) 0.034(4) -0.010(4) -0.002(4) -0.011(4)
C10 0.050(6) 0.084(7) 0.050(5) -0.004(5) -0.005(4) -0.022(5)
C11 0.054(6) 0.100(8) 0.040(4) -0.021(5) -0.010(4) 0.016(5)
C12 0.047(5) 0.059(5) 0.028(4) 0.005(4) 0.003(4) 0.005(4)
C13 0.041(5) 0.050(4) 0.033(4) 0.008(4) 0.005(3) 0.004(4)
C14 0.050(5) 0.052(5) 0.027(3) 0.003(4) 0.005(3) 0.008(4)
C15 0.051(5) 0.058(5) 0.037(4) 0.007(4) 0.012(4) 0.019(4)
C16 0.034(4) 0.046(4) 0.048(4) -0.005(4) 0.004(3) 0.008(4)
C17 0.043(4) 0.033(4) 0.032(4) 0.002(3) 0.007(3) 0.004(3)
C18 0.044(5) 0.032(4) 0.029(3) 0.006(3) 0.005(3) 0.003(3)
C19 0.050(5) 0.065(6) 0.042(4) -0.021(4) 0.014(4) 0.002(4)
C20 0.036(4) 0.041(4) 0.027(4) -0.002(3) 0.008(3) 0.003(3)
C21 0.060(6) 0.067(6) 0.069(6) -0.003(5) -0.001(5) -0.019(5)
C22 0.066(7) 0.112(9) 0.068(7) 0.003(6) -0.017(6) -0.037(7)
C23 0.075(9) 0.112(10) 0.094(9) 0.013(7) 0.005(7) -0.016(8)

loop_
_atom_type_symbol
_atom_type_description
_atom_type_scat_dispersion_real
_atom_type_scat_dispersion_imag
_atom_type_scat_source
C C 0.0033 0.0016
;
International Tables for Crystallography
(1992, Vol. C, Tables 4.2.6.8 and 6.1.1.4)
;
H H 0.0000 0.0000
;
International Tables for Crystallography
(1992, Vol. C, Table 6.1.1.4)
;
O O 0.0106 0.0060
;
International Tables for Crystallography
(1992, Vol. C, Tables 4.2.6.8 and 6.1.1.4)
;
N N 0.0061 0.0033
;
International Tables for Crystallography
(1992, Vol. C, Tables 4.2.6.8 and 6.1.1.4)
;
Zn Zn 0.2839 1.4301
;
International Tables for Crystallography
(1992, Vol. C, Tables 4.2.6.8 and 6.1.1.4)
;
Tb Tb -0.1723 4.1537
;
International Tables for Crystallography
(1992, Vol. C, Tables 4.2.6.8 and 6.1.1.4)
;

loop_
_geom_angle_atom_site_label_1
_geom_angle_atom_site_label_2
_geom_angle_atom_site_label_3
_geom_angle
_geom_angle_publ_flag
_geom_angle_site_symmetry_1
_geom_angle_site_symmetry_3
O1 Tb1 O2 65.58(15) yes . .
O1 Tb1 O3 132.75(16) yes . .
O1 Tb1 O4 160.25(15) yes . .
O1 Tb1 O6 87.09(15) yes . .
O1 Tb1 O6 80.97(15) yes . 3_766
O1 Tb1 O7 84.25(15) yes . 3_766
O1 Tb1 O8 66.33(15) yes . .
O1 Tb1 O9 117.11(16) yes . .
O1 Tb1 C20 82.00(17) yes . 3_766
O2 Tb1 O3 67.83(16) yes . .
O2 Tb1 O4 132.96(15) yes . .
O2 Tb1 O6 75.39(16) yes . .
O2 Tb1 O6 127.57(16) yes . 3_766
O2 Tb1 O7 147.03(15) yes . 3_766
O2 Tb1 O8 81.99(16) yes . .
O2 Tb1 O9 101.03(17) yes . .
O2 Tb1 C20 145.03(17) yes . 3_766
O3 Tb1 O4 65.13(16) yes . .
O3 Tb1 O6 74.05(16) yes . .
O3 Tb1 O6 123.83(16) yes . 3_766
O3 Tb1 O7 142.88(16) yes . 3_766
O3 Tb1 O8 114.40(16) yes . .
O3 Tb1 O9 78.99(16) yes . .
O3 Tb1 C20 139.51(18) yes . 3_766
O4 Tb1 O6 91.59(15) yes . .
O4 Tb1 O6 80.86(15) yes . 3_766
O4 Tb1 O7 78.96(15) yes . 3_766
O4 Tb1 O8 117.69(15) yes . .
O4 Tb1 O9 70.35(17) yes . .
O4 Tb1 C20 78.32(17) yes . 3_766
O6 Tb1 O6 63.21(15) yes . 3_766
O6 Tb1 O7 117.84(16) yes . 3_766
O6 Tb1 O8 150.60(16) yes . .
O6 Tb1 O9 152.10(16) yes . .
O6 Tb1 C20 90.87(17) yes . 3_766
O6 Tb1 O7 54.63(16) yes 3_766 3_766
O6 Tb1 O8 120.87(16) yes 3_766 .
O6 Tb1 O9 130.57(17) yes 3_766 .
O6 Tb1 C20 27.66(17) yes 3_766 3_766
O7 Tb1 O8 73.54(16) yes 3_766 .
O7 Tb1 O9 80.42(17) yes 3_766 .
O7 Tb1 C20 26.97(17) yes 3_766 3_766
O8 Tb1 O9 50.81(16) yes . .
O8 Tb1 C20 97.27(18) yes . 3_766
O9 Tb1 C20 105.38(18) yes . 3_766
O2 Zn1 O3 77.46(18) yes . .
O2 Zn1 O5 99.56(19) yes . .
O2 Zn1 N1 88.5(2) yes . .
O2 Zn1 N2 156.4(3) yes . .
O3 Zn1 O5 101.2(2) yes . .
O3 Zn1 N1 152.8(3) yes . .
O3 Zn1 N2 88.3(3) yes . .
O5 Zn1 N1 104.0(3) yes . .
O5 Zn1 N2 101.7(3) yes . .
N1 Zn1 N2 96.3(3) yes . .
Tb1 O1 C1 122.7(4) yes . .
Tb1 O1 C2 116.9(4) yes . .
C1 O1 C2 117.7(5) yes . .
Tb1 O2 Zn1 103.96(18) yes . .
Tb1 O2 C7 124.1(4) yes . .
Zn1 O2 C7 123.0(4) yes . .
Tb1 O3 Zn1 103.38(19) yes . .
Tb1 O3 C18 122.2(4) yes . .
Zn1 O3 C18 122.6(4) yes . .
Tb1 O4 C17 117.5(4) yes . .
Tb1 O4 C19 126.6(4) yes . .
C17 O4 C19 115.7(6) yes . .
Zn1 O5 C20 121.2(5) yes . .
Tb1 O6 Tb1 116.79(18) yes . 3_766
Tb1 O6 C20 146.9(5) yes . .
Tb1 O6 C20 96.2(4) yes 3_766 .
Tb1 O7 C20 94.6(4) yes 3_766 .
Tb1 O8 N3 95.6(4) yes . .
Tb1 O9 N3 97.3(4) yes . .
Zn1 N1 C8 124.0(5) yes . .
Zn1 N1 C9 120.8(5) yes . .
C8 N1 C9 114.9(6) yes . .
Zn1 N2 C11 120.4(5) yes . .
Zn1 N2 C12 122.4(5) yes . .
C11 N2 C12 116.3(7) yes . .
O8 N3 O9 116.0(6) yes . .
O8 N3 O10 121.7(7) yes . .
O9 N3 O10 122.3(6) yes . .
O1 C2 C3 123.8(7) yes . .
O1 C2 C7 114.2(6) yes . .
C3 C2 C7 122.0(7) yes . .
C2 C3 C4 119.3(7) yes . .
C3 C4 C5 119.7(8) yes . .
C4 C5 C6 121.9(8) yes . .
C5 C6 C7 118.7(7) yes . .
C5 C6 C8 116.3(7) yes . .
C7 C6 C8 125.0(6) yes . .
O2 C7 C2 118.9(6) yes . .
O2 C7 C6 122.9(6) yes . .
C2 C7 C6 118.2(6) yes . .
N1 C8 C6 127.1(7) yes . .
N1 C9 C10 111.8(7) yes . .
C9 C10 C11 115.5(8) yes . .
N2 C11 C10 112.9(7) yes . .
N2 C12 C13 129.1(7) yes . .
C12 C13 C14 117.6(6) yes . .
C12 C13 C18 122.7(7) yes . .
C14 C13 C18 119.7(7) yes . .
C13 C14 C15 121.5(7) yes . .
C14 C15 C16 119.9(7) yes . .
C15 C16 C17 119.0(7) yes . .
O4 C17 C16 123.7(6) yes . .
O4 C17 C18 113.2(6) yes . .
C16 C17 C18 123.1(6) yes . .
O3 C18 C13 124.5(7) yes . .
O3 C18 C17 118.7(6) yes . .
C13 C18 C17 116.8(6) yes . .
Tb1 C20 O5 178.1(5) yes 3_766 .
Tb1 C20 O6 56.1(4) yes 3_766 .
Tb1 C20 O7 58.4(4) yes 3_766 .
O5 C20 O6 122.0(6) yes . .
O5 C20 O7 123.4(6) yes . .
O6 C20 O7 114.5(6) yes . .
O11 C22 C21 120.2(11) yes . .
O11 C22 C23 120.3(11) yes . .
C21 C22 C23 119.5(9) yes . .

loop_
_geom_bond_atom_site_label_1
_geom_bond_atom_site_label_2
_geom_bond_distance
_geom_bond_publ_flag
_geom_bond_site_symmetry_2
Tb1 O1 2.518(5) yes .
Tb1 O2 2.312(5) yes .
Tb1 O3 2.332(5) yes .
Tb1 O4 2.494(5) yes .
Tb1 O6 2.376(5) yes .
Tb1 O6 2.345(5) yes 3_766
Tb1 O7 2.400(5) yes 3_766
Tb1 O8 2.529(5) yes .
Tb1 O9 2.484(5) yes .
Tb1 C20 2.809(7) yes 3_766
Zn1 O2 2.073(4) yes .
Zn1 O3 2.069(5) yes .
Zn1 O5 2.001(5) yes .
Zn1 N1 2.062(6) yes .
Zn1 N2 2.079(6) yes .
O1 C1 1.454(8) yes .
O1 C2 1.383(8) yes .
O2 C7 1.324(8) yes .
O3 C18 1.333(8) yes .
O4 C17 1.392(8) yes .
O4 C19 1.439(10) yes .
O5 C20 1.269(9) yes .
O6 C20 1.312(8) yes .
O7 C20 1.278(9) yes .
O8 N3 1.260(8) yes .
O9 N3 1.276(9) yes .
O10 N3 1.221(9) yes .
O11 C22 1.165(15) yes .
N1 C8 1.286(9) yes .
N1 C9 1.485(10) yes .
N2 C11 1.465(11) yes .
N2 C12 1.275(10) yes .
C2 C3 1.385(11) yes .
C2 C7 1.410(9) yes .
C3 C4 1.390(12) yes .
C4 C5 1.371(12) yes .
C5 C6 1.415(11) yes .
C6 C7 1.401(10) yes .
C6 C8 1.439(10) yes .
C9 C10 1.507(12) yes .
C10 C11 1.498(14) yes .
C12 C13 1.445(11) yes .
C13 C14 1.404(10) yes .
C13 C18 1.419(9) yes .
C14 C15 1.369(11) yes .
C15 C16 1.401(10) yes .
C16 C17 1.374(10) yes .
C17 C18 1.408(10) yes .
C21 C22 1.493(15) yes .
C22 C23 1.518(16) yes .
C1 H1 0.960 no .
C1 H2 0.960 no .
C1 H3 0.960 no .
C3 H4 0.930 no .
C4 H5 0.930 no .
C5 H6 0.930 no .
C8 H7 0.930 no .
C9 H8 0.970 no .
C9 H9 0.970 no .
C10 H10 0.970 no .
C10 H11 0.970 no .
C11 H12 0.970 no .
C11 H13 0.970 no .
C12 H14 0.930 no .
C14 H15 0.930 no .
C15 H16 0.930 no .
C16 H17 0.930 no .
C19 H18 0.960 no .
C19 H19 0.960 no .
C19 H20 0.960 no .
C21 H21 0.960 no .
C21 H22 0.960 no .
C21 H23 0.960 no .
C23 H24 0.960 no .
C23 H25 0.960 no .
C23 H26 0.960 no .

loop_
_geom_contact_atom_site_label_1
_geom_contact_atom_site_label_2
_geom_contact_distance
_geom_contact_publ_flag
_geom_contact_site_symmetry_2
Zn1 O6 3.063(5) no .
Zn1 C6 3.354(7) no .
Zn1 C10 3.192(10) no .
Zn1 C13 3.372(7) no .
O1 O4 3.594(7) no 3_766
O1 C17 3.579(8) no 3_766
O2 C8 2.949(9) no .
O2 C20 3.337(8) no .
O3 C12 2.957(9) no .
O3 C20 3.333(8) no .
O6 C1 3.581(8) no 3_766
O6 C7 3.532(8) no .
O6 C18 3.403(8) no .
O7 N3 3.240(8) no 3_766
O7 C1 3.283(9) no 3_766
O7 C19 3.141(10) no 3_766
O8 C1 3.149(9) no .
O8 C2 3.429(8) no .
O9 C19 3.437(11) no .
N1 C7 3.028(9) no .
N1 C11 3.164(10) no .
N2 C9 3.166(11) no .
N2 C18 3.026(9) no .
C1 C3 2.856(11) no .
C1 C17 3.576(10) no 3_766
C1 C20 3.476(10) no 3_766
C2 C5 2.749(11) no .
C3 C6 2.807(11) no .
C3 C16 3.575(11) no 3_766
C4 C7 2.813(11) no .
C8 C10 3.578(12) no .
C10 C12 3.558(13) no .
C13 C16 2.801(11) no .
C14 C17 2.750(9) no .
C15 C18 2.823(11) no .
C16 C19 2.799(11) no .
C19 C20 3.387(11) no 3_766
O2 C5 3.481(10) no 3_666
O2 C6 3.596(9) no 3_666
O2 C8 3.544(9) no 3_666
O5 C15 3.399(9) no 2_745
O5 C21 3.581(11) no .
O7 C14 3.345(8) no 2_745
O7 C21 3.595(11) no .
O8 C8 3.342(9) no 3_666
O9 C19 3.205(10) no 3_776
O10 C11 3.582(10) no 4_565
O10 C19 3.335(11) no 3_776
O11 C1 3.550(12) no 4_554
O11 C9 3.360(15) no 2_645
O11 C10 3.312(16) no 2_645
O11 C11 3.331(14) no 2_645
N3 C19 3.586(10) no 3_776
C1 O11 3.550(12) no 4_555
C1 C14 3.573(10) no 4_565
C2 C8 3.579(10) no 3_666
C5 O2 3.481(10) no 3_666
C6 O2 3.596(9) no 3_666
C6 C6 3.355(10) no 3_666
C6 C7 3.500(10) no 3_666
C6 C8 3.431(10) no 3_666
C7 C6 3.500(10) no 3_666
C7 C8 3.233(10) no 3_666
C8 O2 3.544(9) no 3_666
C8 O8 3.342(9) no 3_666
C8 C2 3.579(10) no 3_666
C8 C6 3.431(10) no 3_666
C8 C7 3.233(10) no 3_666
C8 C23 3.555(15) no .
C9 O11 3.360(15) no 2_655
C10 O11 3.312(16) no 2_655
C11 O10 3.582(10) no 4_564
C11 O11 3.331(14) no 2_655
C14 O7 3.345(8) no 2_755
C14 C1 3.573(10) no 4_564
C15 O5 3.399(9) no 2_755
C17 C21 3.496(12) no 1_565
C18 C21 3.561(12) no 1_565
C19 O9 3.205(10) no 3_776
C19 O10 3.335(11) no 3_776
C19 N3 3.586(10) no 3_776
C21 O5 3.581(11) no .
C21 O7 3.595(11) no .
C21 C17 3.496(12) no 1_545
C21 C18 3.561(12) no 1_545
C23 C8 3.555(15) no .
